data_2022472
loop_
_publ_author_name
'Mason, Helen E.'
'Howard, Judith A. K.'
'Sparkes, Hazel A.'

_publ_section_title
;
 Selected solid-state behaviour of three di-<i>tert</i>-butyl-substituted
 <i>N</i>-salicylideneaniline derivatives: temperature-induced phase
 transitions and chromic behaviour
;
_journal_coeditor_code WV3002
_journal_issue 10
_journal_name_full 'Acta Crystallographica Section C'
_journal_page_first 659
_journal_page_last 667
_journal_paper_doi 10.1107/S2053229621008780
_journal_volume 77
_journal_year 2021
_chemical_formula_iupac 'C21 H26 Cl N O'
_chemical_formula_moiety 'C21 H26 Cl N O'
_chemical_formula_sum 'C21 H26 Cl N O'
_chemical_formula_weight 343.88
_chemical_name_common N-(4-chloroaniline)-3,5-di-tertbutylsalicylidene
_chemical_name_systematic
;
(<i>E</i>)-2,4-Di-<i>tert</i>-butyl-6-{[(4-chlorophenyl)imino]methyl}phenol
;
_space_group_crystal_system monoclinic
_space_group_IT_number 14
_space_group_name_Hall '-P 2ybc'
_space_group_name_H-M_alt 'P 1 21/c 1'
_atom_sites_solution_hydrogens mixed
_atom_sites_solution_primary direct
_audit_creation_method
;
Olex2 1.3
(compiled 2020.02.04 svn.rd84adfe8 for OlexSys, GUI svn.r6032)
;
_cell_angle_alpha 90
_cell_angle_beta 91.965(5)
_cell_angle_gamma 90
_cell_formula_units_Z 4
_cell_length_a 17.8132(12)
_cell_length_b 10.4564(6)
_cell_length_c 10.2814(6)
_cell_measurement_reflns_used 3727
_cell_measurement_temperature 200(2)
_cell_measurement_theta_max 32.7073
_cell_measurement_theta_min 2.7736
_cell_volume 1913.9(2)
_computing_cell_refinement
;
CrysAlis PRO (Oxford Diffraction, 2010)
;
_computing_data_collection
;
CrysAlis PRO (Oxford Diffraction, 2010)
;
_computing_data_reduction
;
CrysAlis PRO (Oxford Diffraction, 2010)
;
_computing_molecular_graphics
;
OLEX2 (Dolomanov <i>et al.</i>,  2009)
;
_computing_publication_material
;
OLEX2 (Dolomanov <i>et al.</i>,  2009)
;
_computing_structure_refinement
;
SHELXL2018 (Sheldrick, 2015)
;
_computing_structure_solution
;
SHELXS (Sheldrick, 2008)
;
_diffrn_ambient_temperature 200(2)
_diffrn_detector_area_resol_mean 16.1511
_diffrn_measured_fraction_theta_full 0.998
_diffrn_measured_fraction_theta_max 0.998
_diffrn_measurement_device_type 'Oxford Diffraction Xcalibur Sapphire3 Gemini ultra'
_diffrn_measurement_method '\w scans'
_diffrn_radiation_monochromator graphite
_diffrn_radiation_type 'Mo K\a'
_diffrn_radiation_wavelength 0.71073
_diffrn_reflns_av_R_equivalents 0.0550
_diffrn_reflns_av_unetI/netI 0.0440
_diffrn_reflns_limit_h_max 20
_diffrn_reflns_limit_h_min -20
_diffrn_reflns_limit_k_max 11
_diffrn_reflns_limit_k_min -11
_diffrn_reflns_limit_l_max 11
_diffrn_reflns_limit_l_min -11
_diffrn_reflns_number 11973
_diffrn_reflns_theta_full 23.532
_diffrn_reflns_theta_max 23.532
_diffrn_reflns_theta_min 2.779
_diffrn_source 'Enhance (Mo) X-ray Source'
_exptl_absorpt_coefficient_mu 0.206
_exptl_absorpt_correction_T_max 1.00000
_exptl_absorpt_correction_T_min 0.94683
_exptl_absorpt_correction_type multi-scan
_exptl_absorpt_process_details
;
(CrysAlis PRO; Oxford Diffraction, 2010)
;
_exptl_crystal_colour yellow
_exptl_crystal_density_diffrn 1.193
_exptl_crystal_description block
_exptl_crystal_F_000 736
_exptl_crystal_size_max 0.3292
_exptl_crystal_size_mid 0.2823
_exptl_crystal_size_min 0.0992
_refine_diff_density_max 0.259
_refine_diff_density_min -0.231
_refine_ls_extinction_method none
_refine_ls_goodness_of_fit_ref 1.029
_refine_ls_hydrogen_treatment mixed
_refine_ls_matrix_type full
_refine_ls_number_parameters 277
_refine_ls_number_reflns 2833
_refine_ls_number_restraints 163
_refine_ls_restrained_S_all 1.148
_refine_ls_R_factor_all 0.0695
_refine_ls_R_factor_gt 0.0509
_refine_ls_shift/su_max 0.001
_refine_ls_shift/su_mean 0.000
_refine_ls_structure_factor_coef Fsqd
_refine_ls_weighting_details 'w=1/[\s^2^(Fo^2^)+(0.0449P)^2^+1.0995P] where P=(Fo^2^+2Fc^2^)/3'
_refine_ls_weighting_scheme calc
_refine_ls_wR_factor_gt 0.1105
_refine_ls_wR_factor_ref 0.1196
_reflns_number_gt 2216
_reflns_number_total 2833
_reflns_threshold_expression 'I > 2\s(I)'
_cod_data_source_file wv3002sup1.cif
_cod_data_source_block 2_200K
_cod_database_code 2022472
_shelx_space_group_comment
;
The symmetry employed for this shelxl refinement is uniquely defined
by the following loop, which should always be used as a source of
symmetry information in preference to the above space-group names.
They are only intended as comments.
;
_shelx_estimated_absorpt_t_min 0.935
_shelx_estimated_absorpt_t_max 0.980

loop_
_space_group_symop_operation_xyz
'x, y, z'
'-x, y+1/2, -z+1/2'
'-x, -y, -z'
'x, -y-1/2, z-1/2'

loop_
_atom_site_type_symbol
_atom_site_label
_atom_site_fract_x
_atom_site_fract_y
_atom_site_fract_z
_atom_site_U_iso_or_equiv
_atom_site_adp_type
_atom_site_calc_flag
_atom_site_occupancy
_atom_site_disorder_assembly
_atom_site_disorder_group
Cl Cl1 1.13257(4) 0.94230(7) 0.78211(7) 0.0522(3) Uani d 1 . .
N N1 0.88679(12) 0.7051(2) 0.4613(2) 0.0366(6) Uani d 1 . .
C C2 0.71237(14) 0.5467(2) 0.2096(2) 0.0279(6) Uani d 1 . .
C C6 0.77395(14) 0.7224(2) 0.3267(2) 0.0320(6) Uani d 1 . .
C C1 0.76975(14) 0.5920(2) 0.2943(2) 0.0298(6) Uani d 1 . .
C C5 0.71934(15) 0.8066(2) 0.2762(2) 0.0355(7) Uani d 1 . .
H H5 0.722372 0.894424 0.299316 0.043 Uiso calc 1 . .
C C8 0.94401(8) 0.76410(16) 0.54074(15) 0.0336(6) Uani d 1 . .
C C13 1.01456(9) 0.70715(13) 0.54523(16) 0.0397(7) Uani d 1 . .
H H13 1.022917 0.630890 0.497633 0.048 Uiso calc 1 . .
C C12 1.07287(7) 0.76177(16) 0.61938(17) 0.0407(7) Uani d 1 . .
H H12 1.121089 0.722839 0.622454 0.049 Uiso calc 1 . .
C C11 1.06064(8) 0.87334(16) 0.68903(15) 0.0362(7) Uani d 1 . .
C C10 0.99009(10) 0.93030(14) 0.68453(16) 0.0449(7) Uani d 1 . .
H H10 0.981735 1.006557 0.732132 0.054 Uiso calc 1 . .
C C9 0.93178(7) 0.87568(16) 0.61039(17) 0.0451(8) Uani d 1 . .
H H9 0.883562 0.914610 0.607313 0.054 Uiso calc 1 . .
C C3 0.66019(14) 0.6359(2) 0.1628(2) 0.0313(6) Uani d 1 . .
H H3 0.620954 0.606407 0.105560 0.038 Uiso calc 1 . .
C C7 0.83424(15) 0.7737(3) 0.4096(2) 0.0383(7) Uani d 1 . .
H H7 0.834762 0.863013 0.426378 0.046 Uiso calc 1 . .
C C4 0.66142(14) 0.7664(2) 0.1943(2) 0.0307(6) Uani d 1 . .
C C14 0.70657(15) 0.4046(2) 0.1712(2) 0.0332(6) Uani d 1 . .
C C18 0.60133(15) 0.8594(2) 0.1404(2) 0.0367(7) Uani d 1 . .
C C15 0.69801(17) 0.3222(3) 0.2931(3) 0.0439(7) Uani d 1 . .
H H15A 0.650891 0.343982 0.334274 0.066 Uiso calc 1 . .
H H15B 0.740316 0.338251 0.354345 0.066 Uiso calc 1 . .
H H15C 0.697359 0.231602 0.268541 0.066 Uiso calc 1 . .
C C17 0.63888(17) 0.3774(3) 0.0794(3) 0.0465(8) Uani d 1 . .
H H17A 0.644000 0.425686 -0.001560 0.070 Uiso calc 1 . .
H H17B 0.592681 0.403478 0.121175 0.070 Uiso calc 1 . .
H H17C 0.636648 0.285761 0.059765 0.070 Uiso calc 1 . .
C C16 0.77756(16) 0.3643(3) 0.0999(3) 0.0428(7) Uani d 1 . .
H H16A 0.821972 0.377903 0.157111 0.064 Uiso calc 1 . .
H H16B 0.781899 0.415848 0.020850 0.064 Uiso calc 1 . .
H H16C 0.773942 0.273671 0.076322 0.064 Uiso calc 1 . .
O O1 0.82194(11) 0.50987(17) 0.34582(18) 0.0402(5) Uani d 1 . .
H H1 0.8546(16) 0.558(3) 0.393(3) 0.048 Uiso d 1 . .
C C19A 0.5841(6) 0.9688(8) 0.2335(9) 0.056(2) Uani d 0.397(3) A 2
H H19A 0.578196 0.934541 0.321271 0.084 Uiso calc 0.397(3) A 2
H H19B 0.537477 1.011330 0.204144 0.084 Uiso calc 0.397(3) A 2
H H19C 0.625456 1.030547 0.234649 0.084 Uiso calc 0.397(3) A 2
C C20A 0.6207(5) 0.9049(9) 0.0084(6) 0.0584(17) Uani d 0.397(3) A 2
H H20A 0.668299 0.951978 0.014029 0.088 Uiso calc 0.397(3) A 2
H H20B 0.580867 0.961318 -0.026060 0.088 Uiso calc 0.397(3) A 2
H H20C 0.625793 0.831309 -0.049733 0.088 Uiso calc 0.397(3) A 2
C C21A 0.5242(4) 0.7860(7) 0.1286(9) 0.0549(18) Uani d 0.397(3) A 2
H H21A 0.528405 0.715012 0.067022 0.082 Uiso calc 0.397(3) A 2
H H21B 0.484766 0.844851 0.097309 0.082 Uiso calc 0.397(3) A 2
H H21C 0.511489 0.752489 0.214062 0.082 Uiso calc 0.397(3) A 2
C C21 0.5428(6) 0.7975(9) 0.0490(11) 0.059(2) Uani d 0.352(3) A 1
H H21D 0.567894 0.757403 -0.023963 0.089 Uiso calc 0.352(3) A 1
H H21E 0.507726 0.862852 0.015734 0.089 Uiso calc 0.352(3) A 1
H H21F 0.515184 0.732302 0.096381 0.089 Uiso calc 0.352(3) A 1
C C20 0.6425(5) 0.9631(9) 0.0597(10) 0.0515(19) Uani d 0.352(3) A 1
H H20D 0.679851 1.007013 0.115857 0.077 Uiso calc 0.352(3) A 1
H H20E 0.605841 1.025285 0.025090 0.077 Uiso calc 0.352(3) A 1
H H20F 0.667725 0.921987 -0.012572 0.077 Uiso calc 0.352(3) A 1
C C19 0.5651(7) 0.9280(11) 0.2518(9) 0.052(2) Uani d 0.352(3) A 1
H H19D 0.539501 0.865724 0.305942 0.078 Uiso calc 0.352(3) A 1
H H19E 0.528618 0.990367 0.216956 0.078 Uiso calc 0.352(3) A 1
H H19F 0.603881 0.972415 0.304559 0.078 Uiso calc 0.352(3) A 1
C C20B 0.6386(7) 0.9930(8) 0.1258(13) 0.058(2) Uani d 0.251(3) A 3
H H20G 0.653661 1.025970 0.211976 0.086 Uiso calc 0.251(3) A 3
H H20H 0.602626 1.051980 0.083568 0.086 Uiso calc 0.251(3) A 3
H H20I 0.682966 0.985101 0.072560 0.086 Uiso calc 0.251(3) A 3
C C19B 0.5392(6) 0.8693(14) 0.2343(11) 0.056(2) Uani d 0.251(3) A 3
H H19G 0.512683 0.787352 0.238268 0.085 Uiso calc 0.251(3) A 3
H H19H 0.503938 0.936304 0.205344 0.085 Uiso calc 0.251(3) A 3
H H19I 0.560231 0.890857 0.320895 0.085 Uiso calc 0.251(3) A 3
C C21B 0.5742(8) 0.8229(13) 0.0027(8) 0.052(2) Uani d 0.251(3) A 3
H H21G 0.617596 0.811044 -0.052123 0.078 Uiso calc 0.251(3) A 3
H H21H 0.542180 0.891235 -0.033717 0.078 Uiso calc 0.251(3) A 3
H H21I 0.545401 0.743186 0.005536 0.078 Uiso calc 0.251(3) A 3

loop_
_atom_site_aniso_label
_atom_site_aniso_U_11
_atom_site_aniso_U_22
_atom_site_aniso_U_33
_atom_site_aniso_U_12
_atom_site_aniso_U_13
_atom_site_aniso_U_23
Cl1 0.0446(5) 0.0534(5) 0.0575(5) -0.0118(4) -0.0160(3) 0.0012(4)
N1 0.0321(13) 0.0390(13) 0.0384(12) -0.0005(11) -0.0057(10) -0.0001(10)
C2 0.0293(15) 0.0303(14) 0.0241(12) -0.0015(12) 0.0004(11) 0.0034(11)
C6 0.0318(15) 0.0323(14) 0.0317(13) 0.0003(12) -0.0022(11) 0.0006(12)
C1 0.0280(14) 0.0319(14) 0.0294(13) 0.0044(12) 0.0004(11) 0.0068(11)
C5 0.0398(17) 0.0264(14) 0.0400(15) 0.0036(13) -0.0049(13) -0.0008(12)
C8 0.0290(15) 0.0388(15) 0.0327(14) -0.0008(13) -0.0024(11) 0.0000(12)
C13 0.0360(17) 0.0376(15) 0.0448(16) 0.0061(14) -0.0072(13) -0.0049(13)
C12 0.0292(16) 0.0444(17) 0.0483(16) 0.0078(14) -0.0039(13) 0.0035(14)
C11 0.0334(16) 0.0408(16) 0.0339(14) -0.0063(13) -0.0039(12) 0.0043(13)
C10 0.0424(18) 0.0496(18) 0.0421(16) 0.0099(15) -0.0080(13) -0.0145(14)
C9 0.0328(17) 0.0578(19) 0.0444(16) 0.0137(15) -0.0052(13) -0.0134(15)
C3 0.0307(15) 0.0372(15) 0.0257(13) 0.0004(12) -0.0018(11) -0.0005(11)
C7 0.0397(17) 0.0320(14) 0.0429(16) -0.0021(13) -0.0043(13) 0.0009(13)
C4 0.0325(15) 0.0322(14) 0.0273(13) 0.0044(12) -0.0021(11) 0.0013(11)
C14 0.0362(16) 0.0298(14) 0.0336(14) -0.0008(12) -0.0005(12) -0.0004(12)
C18 0.0394(17) 0.0371(15) 0.0333(14) 0.0111(13) -0.0036(12) -0.0019(12)
C15 0.055(2) 0.0340(15) 0.0423(16) -0.0049(15) 0.0023(14) 0.0032(13)
C17 0.0493(19) 0.0377(16) 0.0519(17) -0.0046(15) -0.0081(14) -0.0083(14)
C16 0.0474(18) 0.0367(15) 0.0444(16) 0.0057(14) 0.0038(14) -0.0038(13)
O1 0.0377(12) 0.0338(10) 0.0482(11) 0.0038(9) -0.0120(9) 0.0007(9)
C19A 0.055(4) 0.063(4) 0.049(3) 0.028(4) -0.005(3) 0.001(4)
C20A 0.062(4) 0.071(4) 0.042(3) 0.030(3) -0.006(3) 0.008(3)
C21A 0.052(4) 0.059(4) 0.053(4) 0.022(3) -0.012(3) 0.001(3)
C21 0.063(4) 0.065(4) 0.049(4) 0.028(4) -0.022(4) -0.003(4)
C20 0.058(4) 0.067(4) 0.030(4) 0.031(3) 0.006(3) 0.012(3)
C19 0.048(5) 0.064(5) 0.044(3) 0.024(4) 0.003(3) 0.007(4)
C20B 0.060(4) 0.064(4) 0.048(4) 0.026(4) -0.009(3) 0.007(4)
C19B 0.054(5) 0.067(5) 0.048(4) 0.026(4) -0.002(4) 0.005(4)
C21B 0.056(4) 0.062(4) 0.038(4) 0.028(4) -0.007(3) 0.004(4)

loop_
_atom_type_symbol
_atom_type_description
_atom_type_scat_dispersion_real
_atom_type_scat_dispersion_imag
_atom_type_scat_source
C C 0.0033 0.0016 'International Tables Vol C Tables 4.2.6.8 and 6.1.1.4'
H H 0.0000 0.0000 'International Tables Vol C Tables 4.2.6.8 and 6.1.1.4'
Cl Cl 0.1484 0.1585 'International Tables Vol C Tables 4.2.6.8 and 6.1.1.4'
N N 0.0061 0.0033 'International Tables Vol C Tables 4.2.6.8 and 6.1.1.4'
O O 0.0106 0.0060 'International Tables Vol C Tables 4.2.6.8 and 6.1.1.4'

loop_
_geom_angle_atom_site_label_1
_geom_angle_atom_site_label_2
_geom_angle_atom_site_label_3
_geom_angle_site_symmetry_1
_geom_angle_site_symmetry_3
_geom_angle
_geom_angle_publ_flag
C7 N1 C8 . . 119.6(2) ?
C1 C2 C14 . . 121.8(2) ?
C3 C2 C1 . . 116.9(2) ?
C3 C2 C14 . . 121.4(2) ?
C1 C6 C7 . . 122.0(2) ?
C5 C6 C1 . . 119.5(2) ?
C5 C6 C7 . . 118.5(2) ?
C2 C1 C6 . . 120.5(2) ?
O1 C1 C2 . . 120.2(2) ?
O1 C1 C6 . . 119.4(2) ?
C6 C5 H5 . . 118.9 ?
C4 C5 C6 . . 122.2(2) ?
C4 C5 H5 . . 118.9 ?
C13 C8 N1 . . 117.49(14) ?
C13 C8 C9 . . 120.0 ?
C9 C8 N1 . . 122.50(14) ?
C8 C13 H13 . . 120.0 ?
C8 C13 C12 . . 120.0 ?
C12 C13 H13 . . 120.0 ?
C13 C12 H12 . . 120.0 ?
C11 C12 C13 . . 120.0 ?
C11 C12 H12 . . 120.0 ?
C12 C11 Cl1 . . 120.57(10) ?
C12 C11 C10 . . 120.0 ?
C10 C11 Cl1 . . 119.43(10) ?
C11 C10 H10 . . 120.0 ?
C9 C10 C11 . . 120.0 ?
C9 C10 H10 . . 120.0 ?
C8 C9 H9 . . 120.0 ?
C10 C9 C8 . . 120.0 ?
C10 C9 H9 . . 120.0 ?
C2 C3 H3 . . 117.7 ?
C2 C3 C4 . . 124.6(2) ?
C4 C3 H3 . . 117.7 ?
N1 C7 C6 . . 123.6(2) ?
N1 C7 H7 . . 118.2 ?
C6 C7 H7 . . 118.2 ?
C5 C4 C3 . . 116.3(2) ?
C5 C4 C18 . . 121.8(2) ?
C3 C4 C18 . . 121.8(2) ?
C2 C14 C16 . . 109.7(2) ?
C15 C14 C2 . . 109.9(2) ?
C15 C14 C16 . . 110.0(2) ?
C17 C14 C2 . . 112.4(2) ?
C17 C14 C15 . . 107.5(2) ?
C17 C14 C16 . . 107.3(2) ?
C4 C18 C21A . . 108.4(3) ?
C4 C18 C20 . . 107.3(4) ?
C4 C18 C20B . . 108.0(5) ?
C19A C18 C4 . . 113.6(5) ?
C19A C18 C21A . . 102.6(5) ?
C20A C18 C4 . . 110.5(4) ?
C20A C18 C19A . . 112.9(5) ?
C20A C18 C21A . . 108.3(5) ?
C21 C18 C4 . . 114.1(4) ?
C21 C18 C20 . . 106.9(5) ?
C19 C18 C4 . . 109.7(5) ?
C19 C18 C21 . . 111.6(6) ?
C19 C18 C20 . . 107.0(5) ?
C19B C18 C4 . . 109.4(5) ?
C19B C18 C20B . . 109.1(6) ?
C19B C18 C21B . . 113.4(7) ?
C21B C18 C4 . . 111.8(5) ?
C21B C18 C20B . . 104.9(6) ?
C14 C15 H15A . . 109.5 ?
C14 C15 H15B . . 109.5 ?
C14 C15 H15C . . 109.5 ?
H15A C15 H15B . . 109.5 ?
H15A C15 H15C . . 109.5 ?
H15B C15 H15C . . 109.5 ?
C14 C17 H17A . . 109.5 ?
C14 C17 H17B . . 109.5 ?
C14 C17 H17C . . 109.5 ?
H17A C17 H17B . . 109.5 ?
H17A C17 H17C . . 109.5 ?
H17B C17 H17C . . 109.5 ?
C14 C16 H16A . . 109.5 ?
C14 C16 H16B . . 109.5 ?
C14 C16 H16C . . 109.5 ?
H16A C16 H16B . . 109.5 ?
H16A C16 H16C . . 109.5 ?
H16B C16 H16C . . 109.5 ?
C1 O1 H1 . . 106.1(18) ?
C18 C19A H19A . . 109.5 ?
C18 C19A H19B . . 109.5 ?
C18 C19A H19C . . 109.5 ?
H19A C19A H19B . . 109.5 ?
H19A C19A H19C . . 109.5 ?
H19B C19A H19C . . 109.5 ?
C18 C20A H20A . . 109.5 ?
C18 C20A H20B . . 109.5 ?
C18 C20A H20C . . 109.5 ?
H20A C20A H20B . . 109.5 ?
H20A C20A H20C . . 109.5 ?
H20B C20A H20C . . 109.5 ?
C18 C21A H21A . . 109.5 ?
C18 C21A H21B . . 109.5 ?
C18 C21A H21C . . 109.5 ?
H21A C21A H21B . . 109.5 ?
H21A C21A H21C . . 109.5 ?
H21B C21A H21C . . 109.5 ?
C18 C21 H21D . . 109.5 ?
C18 C21 H21E . . 109.5 ?
C18 C21 H21F . . 109.5 ?
H21D C21 H21E . . 109.5 ?
H21D C21 H21F . . 109.5 ?
H21E C21 H21F . . 109.5 ?
C18 C20 H20D . . 109.5 ?
C18 C20 H20E . . 109.5 ?
C18 C20 H20F . . 109.5 ?
H20D C20 H20E . . 109.5 ?
H20D C20 H20F . . 109.5 ?
H20E C20 H20F . . 109.5 ?
C18 C19 H19D . . 109.5 ?
C18 C19 H19E . . 109.5 ?
C18 C19 H19F . . 109.5 ?
H19D C19 H19E . . 109.5 ?
H19D C19 H19F . . 109.5 ?
H19E C19 H19F . . 109.5 ?
C18 C20B H20G . . 109.5 ?
C18 C20B H20H . . 109.5 ?
C18 C20B H20I . . 109.5 ?
H20G C20B H20H . . 109.5 ?
H20G C20B H20I . . 109.5 ?
H20H C20B H20I . . 109.5 ?
C18 C19B H19G . . 109.5 ?
C18 C19B H19H . . 109.5 ?
C18 C19B H19I . . 109.5 ?
H19G C19B H19H . . 109.5 ?
H19G C19B H19I . . 109.5 ?
H19H C19B H19I . . 109.5 ?
C18 C21B H21G . . 109.5 ?
C18 C21B H21H . . 109.5 ?
C18 C21B H21I . . 109.5 ?
H21G C21B H21H . . 109.5 ?
H21G C21B H21I . . 109.5 ?
H21H C21B H21I . . 109.5 ?

loop_
_geom_bond_atom_site_label_1
_geom_bond_atom_site_label_2
_geom_bond_site_symmetry_2
_geom_bond_distance
_geom_bond_publ_flag
Cl1 C11 . 1.7302(13) ?
N1 C8 . 1.425(2) ?
N1 C7 . 1.280(3) ?
C2 C1 . 1.402(3) ?
C2 C3 . 1.391(3) ?
C2 C14 . 1.540(3) ?
C6 C1 . 1.405(3) ?
C6 C5 . 1.398(3) ?
C6 C7 . 1.450(4) ?
C1 O1 . 1.360(3) ?
C5 H5 . 0.9500 ?
C5 C4 . 1.375(3) ?
C8 C13 . 1.3900 ?
C8 C9 . 1.3900 ?
C13 H13 . 0.9500 ?
C13 C12 . 1.3900 ?
C12 H12 . 0.9500 ?
C12 C11 . 1.3900 ?
C11 C10 . 1.3900 ?
C10 H10 . 0.9500 ?
C10 C9 . 1.3900 ?
C9 H9 . 0.9500 ?
C3 H3 . 0.9500 ?
C3 C4 . 1.402(4) ?
C7 H7 . 0.9500 ?
C4 C18 . 1.535(3) ?
C14 C15 . 1.533(4) ?
C14 C17 . 1.532(4) ?
C14 C16 . 1.542(4) ?
C18 C19A . 1.530(6) ?
C18 C20A . 1.490(6) ?
C18 C21A . 1.574(6) ?
C18 C21 . 1.524(6) ?
C18 C20 . 1.564(6) ?
C18 C19 . 1.515(6) ?
C18 C20B . 1.556(7) ?
C18 C19B . 1.498(7) ?
C18 C21B . 1.528(6) ?
C15 H15A . 0.9800 ?
C15 H15B . 0.9800 ?
C15 H15C . 0.9800 ?
C17 H17A . 0.9800 ?
C17 H17B . 0.9800 ?
C17 H17C . 0.9800 ?
C16 H16A . 0.9800 ?
C16 H16B . 0.9800 ?
C16 H16C . 0.9800 ?
O1 H1 . 0.90(3) ?
C19A H19A . 0.9800 ?
C19A H19B . 0.9800 ?
C19A H19C . 0.9800 ?
C20A H20A . 0.9800 ?
C20A H20B . 0.9800 ?
C20A H20C . 0.9800 ?
C21A H21A . 0.9800 ?
C21A H21B . 0.9800 ?
C21A H21C . 0.9800 ?
C21 H21D . 0.9800 ?
C21 H21E . 0.9800 ?
C21 H21F . 0.9800 ?
C20 H20D . 0.9800 ?
C20 H20E . 0.9800 ?
C20 H20F . 0.9800 ?
C19 H19D . 0.9800 ?
C19 H19E . 0.9800 ?
C19 H19F . 0.9800 ?
C20B H20G . 0.9800 ?
C20B H20H . 0.9800 ?
C20B H20I . 0.9800 ?
C19B H19G . 0.9800 ?
C19B H19H . 0.9800 ?
C19B H19I . 0.9800 ?
C21B H21G . 0.9800 ?
C21B H21H . 0.9800 ?
C21B H21I . 0.9800 ?

loop_
_geom_hbond_atom_site_label_D
_geom_hbond_atom_site_label_H
_geom_hbond_atom_site_label_A
_geom_hbond_site_symmetry_A
_geom_hbond_distance_DH
_geom_hbond_distance_HA
_geom_hbond_distance_DA
_geom_hbond_angle_DHA
_geom_hbond_publ_flag
O1 H1 N1 . 0.90(3) 1.78(3) 2.611(3) 153(3) yes

loop_
_geom_torsion_atom_site_label_1
_geom_torsion_atom_site_label_2
_geom_torsion_atom_site_label_3
_geom_torsion_atom_site_label_4
_geom_torsion_site_symmetry_1
_geom_torsion_site_symmetry_2
_geom_torsion_site_symmetry_3
_geom_torsion_site_symmetry_4
_geom_torsion
_geom_torsion_publ_flag
Cl1 C11 C10 C9 . . . . -179.83(13) ?
N1 C8 C13 C12 . . . . 178.92(17) ?
N1 C8 C9 C10 . . . . -178.86(18) ?
C2 C3 C4 C5 . . . . 0.7(4) ?
C2 C3 C4 C18 . . . . -179.2(2) ?
C6 C5 C4 C3 . . . . -0.5(4) ?
C6 C5 C4 C18 . . . . 179.4(2) ?
C1 C2 C3 C4 . . . . 0.2(4) ?
C1 C2 C14 C15 . . . . 59.5(3) ?
C1 C2 C14 C17 . . . . 179.2(2) ?
C1 C2 C14 C16 . . . . -61.5(3) ?
C1 C6 C5 C4 . . . . -0.6(4) ?
C1 C6 C7 N1 . . . . -1.5(4) ?
C5 C6 C1 C2 . . . . 1.5(4) ?
C5 C6 C1 O1 . . . . -178.6(2) ?
C5 C6 C7 N1 . . . . 179.6(2) ?
C5 C4 C18 C19A . . . . -32.1(5) ?
C5 C4 C18 C20A . . . . 96.0(5) ?
C5 C4 C18 C21A . . . . -145.4(4) ?
C5 C4 C18 C21 . . . . 178.7(6) ?
C5 C4 C18 C20 . . . . 60.5(5) ?
C5 C4 C18 C19 . . . . -55.3(6) ?
C5 C4 C18 C20B . . . . 31.2(6) ?
C5 C4 C18 C19B . . . . -87.4(7) ?
C5 C4 C18 C21B . . . . 146.1(7) ?
C8 N1 C7 C6 . . . . 179.6(2) ?
C8 C13 C12 C11 . . . . 0.0 ?
C13 C8 C9 C10 . . . . 0.0 ?
C13 C12 C11 Cl1 . . . . 179.83(13) ?
C13 C12 C11 C10 . . . . 0.0 ?
C12 C11 C10 C9 . . . . 0.0 ?
C11 C10 C9 C8 . . . . 0.0 ?
C9 C8 C13 C12 . . . . 0.0 ?
C3 C2 C1 C6 . . . . -1.3(3) ?
C3 C2 C1 O1 . . . . 178.8(2) ?
C3 C2 C14 C15 . . . . -119.8(3) ?
C3 C2 C14 C17 . . . . 0.0(3) ?
C3 C2 C14 C16 . . . . 119.2(3) ?
C3 C4 C18 C19A . . . . 147.8(5) ?
C3 C4 C18 C20A . . . . -84.1(5) ?
C3 C4 C18 C21A . . . . 34.5(4) ?
C3 C4 C18 C21 . . . . -1.3(6) ?
C3 C4 C18 C20 . . . . -119.5(5) ?
C3 C4 C18 C19 . . . . 124.6(5) ?
C3 C4 C18 C20B . . . . -148.9(6) ?
C3 C4 C18 C19B . . . . 92.5(7) ?
C3 C4 C18 C21B . . . . -34.0(7) ?
C7 N1 C8 C13 . . . . -150.8(2) ?
C7 N1 C8 C9 . . . . 28.1(3) ?
C7 C6 C1 C2 . . . . -177.3(2) ?
C7 C6 C1 O1 . . . . 2.6(4) ?
C7 C6 C5 C4 . . . . 178.3(2) ?
C14 C2 C1 C6 . . . . 179.4(2) ?
C14 C2 C1 O1 . . . . -0.5(3) ?
C14 C2 C3 C4 . . . . 179.4(2) ?

_cod_database_fobs_code 2022472
